data_4320426
loop_
_publ_author_name
'Bernhard Walfort'
'Angela P. Leedham'
'Christopher A. Russell'
'Dietmar Stalke'

_publ_section_title
;
 Triimidosulfonic Acid and Organometallic Triimidosulfonates: S+N- versus
 SN Bonding
;
_journal_name_full 'Inorganic Chemistry'
_journal_page_first 5668
_journal_page_last 5674
_journal_paper_doi 10.1021/ic0105009
_journal_volume 40
_journal_year 2001
_chemical_formula_sum 'C13 H31 N3 S'
_chemical_formula_weight 261.47
_chemical_name_systematic
;
  ?
;
_space_group_IT_number 9
_symmetry_cell_setting monoclinic
_symmetry_space_group_name_Hall 'C -2yc'
_symmetry_space_group_name_H-M 'C 1 c 1'
_atom_sites_solution_hydrogens geom
_atom_sites_solution_primary direct
_atom_sites_solution_secondary difmap
_audit_creation_method SHELXL-97
_cell_angle_alpha 90.00
_cell_angle_beta 117.08(3)
_cell_angle_gamma 90.00
_cell_formula_units_Z 4
_cell_length_a 9.1420(18)
_cell_length_b 22.367(5)
_cell_length_c 9.0406(18)
_cell_measurement_temperature 173(2)
_cell_volume 1646.0(7)
_computing_cell_refinement 'STOE CELL'
_computing_data_collection 'STOE EXPOSE'
_computing_data_reduction 'STOE INTEGRATE'
_computing_molecular_graphics XP
_computing_publication_material XP
_computing_structure_refinement 'SHELXL-97 (Sheldrick, 1997)'
_computing_structure_solution 'SHELXS-97 (Sheldrick, 1990)'
_diffrn_ambient_temperature 173(2)
_diffrn_measured_fraction_theta_full 0.989
_diffrn_measured_fraction_theta_max 0.989
_diffrn_measurement_device_type 'STOE IPDS'
_diffrn_measurement_method 'phi scan'
_diffrn_radiation_monochromator graphite
_diffrn_radiation_source 'fine-focus sealed tube'
_diffrn_radiation_type MoK\a
_diffrn_radiation_wavelength 0.71073
_diffrn_reflns_av_R_equivalents 0.0211
_diffrn_reflns_av_sigmaI/netI 0.0141
_diffrn_reflns_limit_h_max 12
_diffrn_reflns_limit_h_min -12
_diffrn_reflns_limit_k_max 29
_diffrn_reflns_limit_k_min 0
_diffrn_reflns_limit_l_max 11
_diffrn_reflns_limit_l_min -11
_diffrn_reflns_number 7546
_diffrn_reflns_theta_full 28.08
_diffrn_reflns_theta_max 28.08
_diffrn_reflns_theta_min 2.66
_exptl_absorpt_coefficient_mu 0.185
_exptl_absorpt_correction_T_max 0.9298
_exptl_absorpt_correction_T_min 0.9134
_exptl_crystal_colour colorless
_exptl_crystal_density_diffrn 1.055
_exptl_crystal_density_method 'not measured'
_exptl_crystal_description block
_exptl_crystal_F_000 584
_exptl_crystal_size_max 0.50
_exptl_crystal_size_mid 0.50
_exptl_crystal_size_min 0.40
_refine_diff_density_max 0.173
_refine_diff_density_min -0.206
_refine_diff_density_rms 0.030
_refine_ls_abs_structure_details 'Flack H D (1983), Acta Cryst. A39, 876-881'
_refine_ls_abs_structure_Flack 0.00(4)
_refine_ls_extinction_method none
_refine_ls_goodness_of_fit_ref 1.093
_refine_ls_hydrogen_treatment mixed
_refine_ls_matrix_type full
_refine_ls_number_parameters 169
_refine_ls_number_reflns 3789
_refine_ls_number_restraints 92
_refine_ls_restrained_S_all 1.084
_refine_ls_R_factor_all 0.0274
_refine_ls_R_factor_gt 0.0260
_refine_ls_shift/su_max 0.719
_refine_ls_shift/su_mean 0.004
_refine_ls_structure_factor_coef Fsqd
_refine_ls_weighting_details 'calc w=1/[\s^2^(Fo^2^)+(0.0442P)^2^+0.2389P] where P=(Fo^2^+2Fc^2^)/3'
_refine_ls_weighting_scheme calc
_refine_ls_wR_factor_gt 0.0680
_refine_ls_wR_factor_ref 0.0687
_reflns_number_gt 3629
_reflns_number_total 3789
_reflns_threshold_expression >2sigma(I)
_cod_data_source_file ic0105009_1.cif
_cod_data_source_block cc
_cod_depositor_comments
;
The following automatic conversions were performed:

'_symmetry_cell_setting' tag value 'monoclin' was replaced with
'monoclinic' value as specified in the replacement file
'/home/robertas/cod-tools/perl-scripts/inputs/replacement_values.lst'.

Automatic conversion script
Id: cif_fix_values 3143 2015-03-26 13:38:13Z robertas 
;
_cod_original_cell_volume 1645.9(6)
_cod_database_code 4320426

loop_
_symmetry_equiv_pos_as_xyz
'x, y, z'
'x, -y, z+1/2'
'x+1/2, y+1/2, z'
'x+1/2, -y+1/2, z+1/2'

loop_
_atom_site_label
_atom_site_type_symbol
_atom_site_fract_x
_atom_site_fract_y
_atom_site_fract_z
_atom_site_U_iso_or_equiv
_atom_site_adp_type
_atom_site_occupancy
_atom_site_symmetry_multiplicity
_atom_site_calc_flag
_atom_site_refinement_flags
_atom_site_disorder_assembly
_atom_site_disorder_group
S1 S 0.25928(3) 0.161393(11) 0.81053(3) 0.02137(7) Uani 1 1 d . . .
N1 N 0.33309(14) 0.17474(5) 0.67805(13) 0.0279(2) Uani 1 1 d . . .
H1 H 0.427(2) 0.1907(9) 0.728(2) 0.037(5) Uiso 1 1 d . . .
C1 C 0.25994(16) 0.16727(6) 0.49493(15) 0.0267(2) Uani 1 1 d DU . .
C10 C 0.2610(2) 0.10188(7) 0.45084(19) 0.0414(3) Uani 1 1 d DU . .
H10A H 0.3742 0.0870 0.5026 0.062 Uiso 1 1 calc R . .
H10B H 0.2137 0.0977 0.3299 0.062 Uiso 1 1 calc R . .
H10C H 0.1957 0.0787 0.4916 0.062 Uiso 1 1 calc R . .
C11 C 0.37311(19) 0.20267(8) 0.44435(18) 0.0395(3) Uani 1 1 d DU . .
H11A H 0.3681 0.2452 0.4678 0.059 Uiso 1 1 calc R . .
H11B H 0.3376 0.1972 0.3253 0.059 Uiso 1 1 calc R . .
H11C H 0.4862 0.1883 0.5075 0.059 Uiso 1 1 calc R . .
C12 C 0.08713(18) 0.19304(8) 0.40816(18) 0.0384(3) Uani 1 1 d DU . .
H12A H 0.0140 0.1696 0.4381 0.058 Uiso 1 1 calc R . .
H12B H 0.0472 0.1915 0.2876 0.058 Uiso 1 1 calc R . .
H12C H 0.0888 0.2346 0.4429 0.058 Uiso 1 1 calc R . .
N2 N 0.40075(13) 0.15520(5) 0.98475(13) 0.0259(2) Uani 1 1 d . . .
C2 C 0.52056(16) 0.10491(6) 1.03931(15) 0.0280(3) Uani 1 1 d DU . .
C20 C 0.4671(2) 0.04892(7) 0.9322(2) 0.0455(4) Uani 1 1 d DU . .
H20A H 0.3658 0.0333 0.9298 0.068 Uiso 1 1 calc R . .
H20B H 0.5537 0.0186 0.9788 0.068 Uiso 1 1 calc R . .
H20C H 0.4473 0.0587 0.8190 0.068 Uiso 1 1 calc R . .
C21 C 0.5497(2) 0.08974(9) 1.2144(2) 0.0506(4) Uani 1 1 d DU . .
H21A H 0.5799 0.1261 1.2823 0.076 Uiso 1 1 calc R . .
H21B H 0.6388 0.0604 1.2632 0.076 Uiso 1 1 calc R . .
H21C H 0.4491 0.0729 1.2107 0.076 Uiso 1 1 calc R . .
C22 C 0.68074(18) 0.12799(8) 1.0472(2) 0.0444(4) Uani 1 1 d DU . .
H22A H 0.6655 0.1358 0.9345 0.067 Uiso 1 1 calc R . .
H22B H 0.7671 0.0979 1.1003 0.067 Uiso 1 1 calc R . .
H22C H 0.7127 0.1650 1.1121 0.067 Uiso 1 1 calc R . .
N3 N 0.12559(13) 0.11609(5) 0.71645(13) 0.0250(2) Uani 1 1 d . . .
C3 C -0.00072(16) 0.09579(6) 0.76437(17) 0.0296(3) Uani 1 1 d DU . .
C30 C -0.0487(2) 0.03351(7) 0.6890(2) 0.0462(4) Uani 1 1 d DU . .
H30A H -0.0834 0.0356 0.5693 0.069 Uiso 1 1 calc R . .
H30B H -0.1395 0.0183 0.7078 0.069 Uiso 1 1 calc R . .
H30C H 0.0458 0.0066 0.7414 0.069 Uiso 1 1 calc R . .
C31 C -0.15167(17) 0.13627(8) 0.6860(2) 0.0392(3) Uani 1 1 d DU . .
H31A H -0.1252 0.1755 0.7401 0.059 Uiso 1 1 calc R . .
H31B H -0.2421 0.1183 0.7004 0.059 Uiso 1 1 calc R . .
H31C H -0.1845 0.1410 0.5672 0.059 Uiso 1 1 calc R . .
C32 C 0.0572(2) 0.09209(8) 0.95158(19) 0.0438(4) Uani 1 1 d DU . .
H32A H 0.1505 0.0646 1.0014 0.066 Uiso 1 1 calc R . .
H32B H -0.0328 0.0775 0.9724 0.066 Uiso 1 1 calc R . .
H32C H 0.0909 0.1319 1.0009 0.066 Uiso 1 1 calc R . .
C100 C 0.17986(16) 0.23216(6) 0.83276(17) 0.0311(3) Uani 1 1 d . . .
H10D H 0.0899 0.2442 0.7258 0.047 Uiso 1 1 calc R . .
H10E H 0.2674 0.2622 0.8693 0.047 Uiso 1 1 calc R . .
H10F H 0.1388 0.2288 0.9154 0.047 Uiso 1 1 calc R . .

loop_
_atom_site_aniso_label
_atom_site_aniso_U_11
_atom_site_aniso_U_22
_atom_site_aniso_U_33
_atom_site_aniso_U_23
_atom_site_aniso_U_13
_atom_site_aniso_U_12
S1 0.02145(12) 0.02105(11) 0.02126(11) -0.00121(12) 0.00942(9) 0.00056(11)
N1 0.0238(5) 0.0353(6) 0.0233(5) -0.0015(4) 0.0096(4) -0.0048(4)
C1 0.0302(6) 0.0288(6) 0.0226(5) 0.0016(4) 0.0132(5) 0.0006(5)
C10 0.0636(10) 0.0331(7) 0.0356(7) -0.0041(6) 0.0297(7) 0.0006(7)
C11 0.0443(8) 0.0449(8) 0.0361(7) 0.0070(6) 0.0243(7) -0.0021(6)
C12 0.0332(7) 0.0482(9) 0.0290(6) 0.0084(6) 0.0098(5) 0.0051(6)
N2 0.0261(5) 0.0273(5) 0.0226(5) -0.0025(4) 0.0095(4) 0.0013(4)
C2 0.0257(6) 0.0304(6) 0.0244(6) 0.0012(5) 0.0084(5) 0.0047(5)
C20 0.0457(9) 0.0309(7) 0.0438(8) -0.0032(6) 0.0064(7) 0.0118(6)
C21 0.0513(9) 0.0657(12) 0.0322(7) 0.0161(7) 0.0168(7) 0.0206(8)
C22 0.0316(8) 0.0459(9) 0.0556(10) 0.0048(7) 0.0200(7) 0.0068(6)
N3 0.0250(5) 0.0265(5) 0.0235(5) -0.0021(4) 0.0109(4) -0.0031(4)
C3 0.0257(6) 0.0326(7) 0.0300(6) 0.0021(5) 0.0124(5) -0.0032(5)
C30 0.0407(8) 0.0345(8) 0.0616(10) -0.0030(7) 0.0216(7) -0.0100(6)
C31 0.0272(7) 0.0473(8) 0.0422(8) 0.0011(6) 0.0151(6) 0.0011(6)
C32 0.0382(8) 0.0616(10) 0.0352(7) 0.0101(7) 0.0200(6) -0.0041(7)
C100 0.0305(6) 0.0249(6) 0.0364(7) -0.0039(5) 0.0139(5) 0.0037(5)

loop_
_atom_type_symbol
_atom_type_description
_atom_type_scat_dispersion_real
_atom_type_scat_dispersion_imag
_atom_type_scat_source
C C 0.0033 0.0016 'International Tables Vol C Tables 4.2.6.8 and 6.1.1.4'
H H 0.0000 0.0000 'International Tables Vol C Tables 4.2.6.8 and 6.1.1.4'
N N 0.0061 0.0033 'International Tables Vol C Tables 4.2.6.8 and 6.1.1.4'
S S 0.1246 0.1234 'International Tables Vol C Tables 4.2.6.8 and 6.1.1.4'

loop_
_geom_angle_atom_site_label_1
_geom_angle_atom_site_label_2
_geom_angle_atom_site_label_3
_geom_angle
_geom_angle_site_symmetry_1
_geom_angle_site_symmetry_3
_geom_angle_publ_flag
N3 S1 N2 127.43(6) . . ?
N3 S1 N1 101.87(6) . . ?
N2 S1 N1 109.41(6) . . ?
N3 S1 C100 112.92(6) . . ?
N2 S1 C100 99.28(6) . . ?
N1 S1 C100 104.05(6) . . ?
C1 N1 S1 131.60(9) . . ?
N1 C1 C10 110.34(11) . . ?
N1 C1 C12 111.52(11) . . ?
C10 C1 C12 111.04(13) . . ?
N1 C1 C11 104.62(11) . . ?
C10 C1 C11 109.55(12) . . ?
C12 C1 C11 109.56(11) . . ?
C2 N2 S1 124.18(9) . . ?
N2 C2 C21 105.52(11) . . ?
N2 C2 C20 115.88(11) . . ?
C21 C2 C20 109.43(13) . . ?
N2 C2 C22 107.82(11) . . ?
C21 C2 C22 108.53(13) . . ?
C20 C2 C22 109.41(13) . . ?
C3 N3 S1 125.39(9) . . ?
N3 C3 C30 104.72(11) . . ?
N3 C3 C32 114.75(11) . . ?
C30 C3 C32 109.25(13) . . ?
N3 C3 C31 110.07(11) . . ?
C30 C3 C31 108.57(13) . . ?
C32 C3 C31 109.26(12) . . ?

loop_
_geom_bond_atom_site_label_1
_geom_bond_atom_site_label_2
_geom_bond_distance
_geom_bond_site_symmetry_2
_geom_bond_publ_flag
S1 N3 1.5157(11) . ?
S1 N2 1.5224(12) . ?
S1 N1 1.6477(11) . ?
S1 C100 1.7904(13) . ?
N1 C1 1.4858(16) . ?
C1 C10 1.5170(19) . ?
C1 C12 1.5215(19) . ?
C1 C11 1.5289(19) . ?
N2 C2 1.4887(16) . ?
C2 C21 1.519(2) . ?
C2 C20 1.521(2) . ?
C2 C22 1.523(2) . ?
N3 C3 1.4774(16) . ?
C3 C30 1.525(2) . ?
C3 C32 1.528(2) . ?
C3 C31 1.528(2) . ?

loop_
_geom_torsion_atom_site_label_1
_geom_torsion_atom_site_label_2
_geom_torsion_atom_site_label_3
_geom_torsion_atom_site_label_4
_geom_torsion
_geom_torsion_site_symmetry_1
_geom_torsion_site_symmetry_2
_geom_torsion_site_symmetry_3
_geom_torsion_site_symmetry_4
_geom_torsion_publ_flag
N3 S1 N1 C1 22.54(13) . . . . ?
N2 S1 N1 C1 159.65(11) . . . . ?
C100 S1 N1 C1 -95.02(13) . . . . ?
S1 N1 C1 C10 -76.74(15) . . . . ?
S1 N1 C1 C12 47.17(16) . . . . ?
S1 N1 C1 C11 165.51(11) . . . . ?
N3 S1 N2 C2 54.96(13) . . . . ?
N1 S1 N2 C2 -68.02(11) . . . . ?
C100 S1 N2 C2 -176.58(10) . . . . ?
S1 N2 C2 C21 -140.09(12) . . . . ?
S1 N2 C2 C20 -18.87(17) . . . . ?
S1 N2 C2 C22 104.08(13) . . . . ?
N2 S1 N3 C3 64.95(13) . . . . ?
N1 S1 N3 C3 -169.00(10) . . . . ?
C100 S1 N3 C3 -58.01(12) . . . . ?
S1 N3 C3 C30 -154.04(11) . . . . ?
S1 N3 C3 C32 -34.27(17) . . . . ?
S1 N3 C3 C31 89.44(14) . . . . ?

loop_
_cod_related_entry_id
_cod_related_entry_database
_cod_related_entry_code
1 ChemSpider 30661103
